data_9013288
loop_
_publ_author_name
'Ori, S.'
'Mazzucato, E.'
'Vezzalini, G.'

_publ_section_title
;
 Dehydration dynamics of barrerite: An in situ synchrotron XRPD study
 Note: BAR-B, T = 637 K
;
_journal_name_full 'American Mineralogist'
_journal_page_first 64
_journal_page_last 73
_journal_paper_doi 10.2138/am.2009.2914
_journal_volume 94
_journal_year 2009
_chemical_compound_source 'Kuiu Island, Alaska'
_chemical_formula_sum 'Al4.158 Ca0.498 H12.5 K0.792 Mg0.07 Na1.975 O37.85 Si13.842'
_chemical_name_mineral Barrerite
_space_group_IT_number 63
_symmetry_space_group_name_Hall '-A 2a 2a'
_symmetry_space_group_name_H-M 'A m m a'
_cell_angle_alpha 90
_cell_angle_beta 90
_cell_angle_gamma 90
_cell_formula_units_Z 4
_cell_length_a 13.5502
_cell_length_b 17.1487
_cell_length_c 16.0919
_cell_volume 3739.248
_database_code_amcsd 0004775
_diffrn_ambient_temperature 637
_exptl_crystal_density_diffrn 2.162
_cod_original_formula_sum 'Na1.975 K.792 Mg.07 Ca.498 Si13.842 Al4.158 O37.85 H12.5'
_cod_database_code 9013288

loop_
_space_group_symop_operation_xyz
x,y,z
x,1/2+y,1/2+z
1/2+x,y,-z
1/2+x,1/2+y,1/2-z
1/2-x,-y,z
1/2-x,1/2-y,1/2+z
x,-y,z
x,1/2-y,1/2+z
-x,y,-z
-x,1/2+y,1/2-z
1/2-x,y,z
1/2-x,1/2+y,1/2+z
1/2+x,-y,-z
1/2+x,1/2-y,1/2-z
-x,-y,-z
-x,1/2-y,1/2-z

loop_
_atom_site_label
_atom_site_fract_x
_atom_site_fract_y
_atom_site_fract_z
_atom_site_occupancy
_atom_site_U_iso_or_equiv
_atom_site_type_symbol
_atom_site_attached_hydrogens
NaC1 0.54900 0.50000 -0.50700 0.21000 0.05100 Na 0
KC1 0.54900 0.50000 -0.50700 0.08400 0.05100 K 0
MgC1 0.54900 0.50000 -0.50700 0.00700 0.05100 Mg 0
CaC1 0.54900 0.50000 -0.50700 0.05300 0.05100 Ca 0
NaC2 0.50000 0.52500 -0.50000 0.15900 0.05100 Na 0
KC2 0.50000 0.52500 -0.50000 0.06400 0.05100 K 0
MgC2 0.50000 0.52500 -0.50000 0.00600 0.05100 Mg 0
CaC2 0.50000 0.52500 -0.50000 0.04000 0.05100 Ca 0
NaC3 0.53900 0.50000 0.006 0.31100 0.05100 Na 0
KC3 0.53900 0.50000 0.006 0.12500 0.05100 K 0
MgC3 0.53900 0.50000 0.006 0.01100 0.05100 Mg 0
CaC3 0.53900 0.50000 0.006 0.07800 0.05100 Ca 0
NaC4 0.75000 0.00000 -0.28100 0.38300 0.05100 Na 0
KC4 0.75000 0.00000 -0.28100 0.15400 0.05100 K 0
MgC4 0.75000 0.00000 -0.28100 0.01400 0.05100 Mg 0
CaC4 0.75000 0.00000 -0.28100 0.09600 0.05100 Ca 0
NaC5 0.63400 0.57300 -0.14200 0.05800 0.05100 Na 0
KC5 0.63400 0.57300 -0.14200 0.02300 0.05100 K 0
MgC5 0.63400 0.57300 -0.14200 0.00200 0.05100 Mg 0
CaC5 0.63400 0.57300 -0.14200 0.01500 0.05100 Ca 0
SiT1 0.64800 0.78230 -0.11520 0.33800 0.07400 Si 0
AlT1 0.64800 0.78230 -0.11520 0.10200 0.07400 Al 0
SiT1P 0.63840 0.86040 -0.36210 0.76900 0.07400 Si 0
AlT1P 0.63840 0.86040 -0.36210 0.23100 0.07400 Al 0
SiT3 0.53910 0.90950 -0.19900 0.76900 0.07400 Si 0
AlT3 0.53910 0.90950 -0.19900 0.23100 0.07400 Al 0
SiT4 0.64840 0.69260 -0.28850 0.40000 0.07400 Si 0
AlT4 0.64840 0.69260 -0.28850 0.12000 0.07400 Al 0
SiT5 0.50000 0.82280 -0.50000 0.76900 0.07400 Si 0
AlT5 0.50000 0.82280 -0.50000 0.23100 0.07400 Al 0
SiT1D 0.63300 0.81790 -0.04370 0.43100 0.07400 Si 0
AlT1D 0.63300 0.81790 -0.04370 0.12900 0.07400 Al 0
SiT4D 0.65400 0.67300 -0.35500 0.36900 0.07400 Si 0
AlT4D 0.65400 0.67300 -0.35500 0.11100 0.07400 Al 0
O1 0.56660 0.73820 -0.05520 1.00000 0.09700 O 0
O1P 0.55970 0.88020 -0.43670 1.00000 0.09700 O 0
O3 0.67200 0.73770 -0.20220 0.48000 0.09700 O 0
O3P 0.62860 0.76570 -0.35160 1.00000 0.09700 O 0
O4 0.59740 0.86850 -0.12410 1.00000 0.09700 O 0
O4P 0.61400 0.90600 -0.27580 1.00000 0.09700 O 0
O7 0.75000 0.80200 -0.06350 1.00000 0.09700 O 0
O7P 0.75000 0.89680 -0.37880 1.00000 0.09700 O 0
O8 0.57460 0.61840 -0.30690 1.00000 0.09700 O 0
O9 0.53930 0.00000 -0.18100 1.00000 0.09700 O 0
O10 0.75000 0.64250 -0.30220 1.00000 0.09700 O 0
OD 0.65530 0.64830 -0.45200 0.50000 0.07700 O 0
Wat1 0.75000 0.00000 -0.14300 0.23000 0.05100 O 2
Wat2 0.63000 0.50000 -0.20600 0.24000 0.05100 O 2
Wat3 0.62200 0.53000 -0.48700 0.14000 0.05100 O 2
Wat4 0.67500 0.50000 -0.10200 0.33000 0.05100 O 2

loop_
_cod_changelog_entry_id
_cod_changelog_entry_author
_cod_changelog_entry_date
_cod_changelog_entry_text
1
;cod-tools version 3.8.0
Id: cif_guess_AMCSD_atom_types 9581 2023-05-17 12:35:41Z saulius
;
2023-05-18T11:42:24+03:00
;Derived atom types and hydrogen counts
from atom names that follow the AMCSD naming convention
(Wat == water, O-H == hydroxyl).
;
2 'Vaitkus, Antanas' 2023-12-15T18:07:00+02:00
;
 Changed the z coordinate of atom sites 'NaC3', 'KC3', 'MgC3' and 'CaC3' from
 '6.00000' to '0.006' after consulting the original publication.
;

loop_
_cod_related_entry_id
_cod_related_entry_database
_cod_related_entry_code
1 AMCSD 0004775
